data_4071051
loop_
_publ_author_name
'Cadierno, Victorio'
'D\'iez, Josefina'
'Garc\'ia-\'Alvarez, Joaqu\'in'
'Gimeno, Jos\'e'

_publ_section_title
;
 (\h6-Arene)&#x2212;Ruthenium(II) Complexes Containing Methanide and
 Methandiide Anions of Ph2P(&#xE5FB;S)CH2P(&#xE5FB;NR)Ph2: Unprecedented
 Insertion of Isocyanide into a Ruthenium&#x2212;Carbene Bond
;
_journal_issue 8
_journal_name_full Organometallics
_journal_page_first 1809
_journal_paper_doi 10.1021/om701228a
_journal_volume 27
_journal_year 2008
_chemical_compound_source synthesis
_chemical_formula_moiety 'C79 H76 N6 P2 Ru S, 2(C H2 CL2)'
_chemical_formula_sum 'C81 H80 Cl4 N6 P2 Ru S'
_chemical_formula_weight 1474.38
_chemical_name_systematic
;
 ?
;
_space_group_IT_number 14
_symmetry_cell_setting monoclinic
_symmetry_space_group_name_Hall '-P 2yn'
_symmetry_space_group_name_H-M 'P 1 21/n 1'
_atom_sites_solution_hydrogens geom
_atom_sites_solution_primary direct
_atom_sites_solution_secondary difmap
_audit_creation_method SHELXL-97
_cell_angle_alpha 90.00
_cell_angle_beta 91.2410(10)
_cell_angle_gamma 90.00
_cell_formula_units_Z 4
_cell_length_a 13.2605(2)
_cell_length_b 31.3082(3)
_cell_length_c 17.3833(2)
_cell_measurement_reflns_used 5133
_cell_measurement_temperature 100(2)
_cell_volume 7215.20(15)
_computing_cell_refinement 'Bruker SMART (Bruker 2001)'
_computing_data_collection 'Bruker SMART (Bruker 2001)'
_computing_data_reduction 'Bruker SAINT (Bruker 2000)'
_computing_molecular_graphics 'PLATON (Spek, 2006)'
_computing_publication_material 'SHELXL-97 (Sheldrick, 1997)'
_computing_structure_refinement 'SHELXL-97 (Sheldrick, 1997)'
_computing_structure_solution 'SHELXS-97 (Sheldrick, 1990)'
_diffrn_ambient_temperature 100(2)
_diffrn_measured_fraction_theta_full 0.977
_diffrn_measured_fraction_theta_max 0.977
_diffrn_measurement_device_type 'CCD area detector'
_diffrn_measurement_method 'phi and omega scans'
_diffrn_radiation_monochromator graphite
_diffrn_radiation_source 'fine-focus sealed tube'
_diffrn_radiation_type CuK\a
_diffrn_radiation_wavelength 1.54178
_diffrn_reflns_av_R_equivalents 0.0820
_diffrn_reflns_av_sigmaI/netI 0.0649
_diffrn_reflns_limit_h_max 15
_diffrn_reflns_limit_h_min -15
_diffrn_reflns_limit_k_max 37
_diffrn_reflns_limit_k_min -37
_diffrn_reflns_limit_l_max 20
_diffrn_reflns_limit_l_min -20
_diffrn_reflns_number 52956
_diffrn_reflns_theta_full 68.26
_diffrn_reflns_theta_max 68.26
_diffrn_reflns_theta_min 2.82
_exptl_absorpt_coefficient_mu 4.189
_exptl_absorpt_correction_T_max 0.810
_exptl_absorpt_correction_T_min 0.458
_exptl_absorpt_correction_type empirical
_exptl_absorpt_process_details 'SADABS (Sheldrick,G.M.,1997-2001)'
_exptl_crystal_colour yellow
_exptl_crystal_density_diffrn 1.357
_exptl_crystal_density_method 'not measured'
_exptl_crystal_description prism
_exptl_crystal_F_000 3064
_exptl_crystal_size_max 0.22
_exptl_crystal_size_mid 0.19
_exptl_crystal_size_min 0.05
_refine_diff_density_max 0.897
_refine_diff_density_min -0.727
_refine_diff_density_rms 0.088
_refine_ls_extinction_method none
_refine_ls_goodness_of_fit_ref 1.000
_refine_ls_hydrogen_treatment constr
_refine_ls_matrix_type full
_refine_ls_number_parameters 889
_refine_ls_number_reflns 12905
_refine_ls_number_restraints 0
_refine_ls_restrained_S_all 1.000
_refine_ls_R_factor_all 0.0686
_refine_ls_R_factor_gt 0.0440
_refine_ls_shift/su_max 0.003
_refine_ls_shift/su_mean 0.000
_refine_ls_structure_factor_coef Fsqd
_refine_ls_weighting_details 'calc w=1/[\s^2^(Fo^2^)+(0.0663P)^2^+0.0000P] where P=(Fo^2^+2Fc^2^)/3'
_refine_ls_weighting_scheme calc
_refine_ls_wR_factor_gt 0.1048
_refine_ls_wR_factor_ref 0.1181
_reflns_number_gt 9597
_reflns_number_total 12905
_reflns_threshold_expression >2sigma(I)
_cod_data_source_file om701228a-file002.cif
_cod_data_source_block 7
_cod_depositor_comments
;
The following automatic conversions were performed:

'_symmetry_cell_setting' value 'Monoclinic' changed to 'monoclinic'
according to /home/saulius/struct/CIF-dictionaries/cif_core.dic
dictionary named 'cif_core.dic' version 2.4.1 from
2010-06-29.

'_exptl_absorpt_correction_type' value 'Empirical'
changed to 'empirical' according to
/home/saulius/struct/CIF-dictionaries/cif_core.dic dictionary named
'cif_core.dic' version 2.4.1 from 2010-06-29.

Automatic conversion script
Id: cif_fix_values 1715 2011-07-08 13:25:40Z adriana 
;
_cod_original_sg_symbol_H-M 'P2(1)/n  '
_cod_database_code 4071051

loop_
_symmetry_equiv_pos_as_xyz
'x, y, z'
'-x+1/2, y+1/2, -z+1/2'
'-x, -y, -z'
'x-1/2, -y-1/2, z-1/2'

loop_
_atom_site_label
_atom_site_type_symbol
_atom_site_fract_x
_atom_site_fract_y
_atom_site_fract_z
_atom_site_U_iso_or_equiv
_atom_site_adp_type
_atom_site_occupancy
_atom_site_symmetry_multiplicity
_atom_site_calc_flag
_atom_site_refinement_flags
_atom_site_disorder_assembly
_atom_site_disorder_group
C1 C 0.6954(2) 0.69905(10) 0.77166(17) 0.0143(6) Uani 1 1 d . . .
C2 C 0.7641(2) 0.66348(10) 0.78654(18) 0.0148(6) Uani 1 1 d . . .
C3 C 0.9254(3) 0.64686(10) 0.8494(2) 0.0191(7) Uani 1 1 d . . .
C4 C 1.0069(3) 0.64557(10) 0.7988(2) 0.0205(7) Uani 1 1 d . . .
C5 C 1.0944(3) 0.62334(11) 0.8201(2) 0.0266(8) Uani 1 1 d . . .
H5 H 1.1485 0.6219 0.7852 0.032 Uiso 1 1 calc R . .
C6 C 1.1038(3) 0.60338(12) 0.8911(2) 0.0289(8) Uani 1 1 d . . .
H6 H 1.1639 0.5885 0.9051 0.035 Uiso 1 1 calc R . .
C7 C 1.0245(3) 0.60546(11) 0.9410(2) 0.0261(8) Uani 1 1 d . . .
H7 H 1.0310 0.5921 0.9899 0.031 Uiso 1 1 calc R . .
C8 C 0.9349(3) 0.62667(10) 0.9216(2) 0.0220(7) Uani 1 1 d . . .
C9 C 1.0009(3) 0.66790(11) 0.7225(2) 0.0235(8) Uani 1 1 d . . .
H9A H 1.0367 0.6510 0.6842 0.035 Uiso 1 1 calc R . .
H9B H 1.0322 0.6962 0.7271 0.035 Uiso 1 1 calc R . .
H9C H 0.9301 0.6711 0.7062 0.035 Uiso 1 1 calc R . .
C10 C 0.8504(3) 0.62717(11) 0.9778(2) 0.0262(8) Uani 1 1 d . . .
H10A H 0.8763 0.6184 1.0287 0.039 Uiso 1 1 calc R . .
H10B H 0.7975 0.6073 0.9606 0.039 Uiso 1 1 calc R . .
H10C H 0.8225 0.6561 0.9809 0.039 Uiso 1 1 calc R . .
C11 C 0.8353(3) 0.57184(10) 0.76689(18) 0.0198(7) Uani 1 1 d . . .
C12 C 0.9856(3) 0.52221(11) 0.7916(2) 0.0294(9) Uani 1 1 d . . .
C13 C 1.0542(3) 0.52110(13) 0.7321(3) 0.0397(11) Uani 1 1 d . . .
C14 C 1.1376(4) 0.49369(16) 0.7436(4) 0.0597(16) Uani 1 1 d . . .
H14 H 1.1877 0.4920 0.7054 0.072 Uiso 1 1 calc R . .
C15 C 1.1473(4) 0.46955(16) 0.8090(4) 0.0640(17) Uani 1 1 d . . .
H15 H 1.2032 0.4508 0.8149 0.077 Uiso 1 1 calc R . .
C16 C 1.0784(4) 0.47182(14) 0.8661(4) 0.0564(15) Uani 1 1 d . . .
H16 H 1.0884 0.4552 0.9114 0.068 Uiso 1 1 calc R . .
C17 C 0.9937(3) 0.49802(12) 0.8593(3) 0.0394(11) Uani 1 1 d . . .
C18 C 1.0385(4) 0.54693(16) 0.6609(3) 0.0480(12) Uani 1 1 d . . .
H18A H 0.9708 0.5415 0.6394 0.072 Uiso 1 1 calc R . .
H18B H 1.0889 0.5389 0.6231 0.072 Uiso 1 1 calc R . .
H18C H 1.0455 0.5773 0.6733 0.072 Uiso 1 1 calc R . .
C19 C 0.9156(4) 0.50044(14) 0.9193(3) 0.0435(12) Uani 1 1 d . . .
H19A H 0.9059 0.5303 0.9343 0.065 Uiso 1 1 calc R . .
H19B H 0.9376 0.4838 0.9643 0.065 Uiso 1 1 calc R . .
H19C H 0.8519 0.4889 0.8987 0.065 Uiso 1 1 calc R . .
C20 C 0.6603(3) 0.54843(10) 0.69140(19) 0.0186(7) Uani 1 1 d . . .
C21 C 0.6128(3) 0.46965(10) 0.67984(19) 0.0199(7) Uani 1 1 d . . .
C22 C 0.6963(3) 0.44254(11) 0.6888(2) 0.0247(8) Uani 1 1 d . . .
C23 C 0.6776(3) 0.39906(11) 0.6959(2) 0.0278(8) Uani 1 1 d . . .
H23 H 0.7325 0.3798 0.7021 0.033 Uiso 1 1 calc R . .
C24 C 0.5790(3) 0.38354(11) 0.6941(2) 0.0295(9) Uani 1 1 d . . .
H24 H 0.5669 0.3538 0.7001 0.035 Uiso 1 1 calc R . .
C25 C 0.4992(3) 0.41119(12) 0.6836(2) 0.0302(9) Uani 1 1 d . . .
H25 H 0.4325 0.4001 0.6818 0.036 Uiso 1 1 calc R . .
C26 C 0.5134(3) 0.45515(11) 0.6755(2) 0.0268(8) Uani 1 1 d . . .
C27 C 0.8017(3) 0.46000(12) 0.6913(3) 0.0341(9) Uani 1 1 d . . .
H27A H 0.8500 0.4364 0.6948 0.051 Uiso 1 1 calc R . .
H27B H 0.8104 0.4786 0.7363 0.051 Uiso 1 1 calc R . .
H27C H 0.8135 0.4765 0.6444 0.051 Uiso 1 1 calc R . .
C28 C 0.4270(3) 0.48561(13) 0.6639(3) 0.0392(10) Uani 1 1 d . . .
H28A H 0.4416 0.5051 0.6215 0.059 Uiso 1 1 calc R . .
H28B H 0.4177 0.5021 0.7111 0.059 Uiso 1 1 calc R . .
H28C H 0.3654 0.4695 0.6516 0.059 Uiso 1 1 calc R . .
C29 C 0.6583(3) 0.58947(10) 0.83451(19) 0.0185(7) Uani 1 1 d . . .
C30 C 0.6223(3) 0.55200(12) 0.9600(2) 0.0282(8) Uani 1 1 d . . .
C31 C 0.6370(3) 0.50743(12) 0.9519(2) 0.0322(9) Uani 1 1 d . . .
C32 C 0.6352(3) 0.48295(13) 1.0184(2) 0.0352(9) Uani 1 1 d . . .
H32 H 0.6449 0.4529 1.0158 0.042 Uiso 1 1 calc R . .
C33 C 0.6192(3) 0.50223(14) 1.0885(2) 0.0389(10) Uani 1 1 d . . .
H33 H 0.6206 0.4852 1.1337 0.047 Uiso 1 1 calc R . .
C34 C 0.6017(3) 0.54486(15) 1.0946(2) 0.0395(10) Uani 1 1 d . . .
H34 H 0.5884 0.5570 1.1435 0.047 Uiso 1 1 calc R . .
C35 C 0.6031(3) 0.57122(13) 1.0287(2) 0.0322(9) Uani 1 1 d . . .
C36 C 0.6478(4) 0.48731(13) 0.8734(2) 0.0384(10) Uani 1 1 d . . .
H36A H 0.6997 0.5026 0.8450 0.058 Uiso 1 1 calc R . .
H36B H 0.5834 0.4890 0.8449 0.058 Uiso 1 1 calc R . .
H36C H 0.6675 0.4573 0.8794 0.058 Uiso 1 1 calc R . .
C37 C 0.5821(4) 0.61803(14) 1.0334(3) 0.0453(11) Uani 1 1 d . . .
H37A H 0.6418 0.6340 1.0179 0.068 Uiso 1 1 calc R . .
H37B H 0.5656 0.6256 1.0864 0.068 Uiso 1 1 calc R . .
H37C H 0.5250 0.6252 0.9990 0.068 Uiso 1 1 calc R . .
C38 C 0.7929(3) 0.61799(10) 0.6380(2) 0.0189(7) Uani 1 1 d . . .
C39 C 0.9003(3) 0.62269(11) 0.5182(2) 0.0212(7) Uani 1 1 d . . .
C40 C 0.9020(3) 0.58520(12) 0.4753(2) 0.0298(9) Uani 1 1 d . . .
C41 C 0.9628(4) 0.58412(13) 0.4113(2) 0.0391(10) Uani 1 1 d . . .
H41 H 0.9663 0.5589 0.3812 0.047 Uiso 1 1 calc R . .
C42 C 1.0186(3) 0.61985(13) 0.3910(2) 0.0362(10) Uani 1 1 d . . .
H42 H 1.0602 0.6188 0.3472 0.043 Uiso 1 1 calc R . .
C43 C 1.0141(3) 0.65673(12) 0.4338(2) 0.0258(8) Uani 1 1 d . . .
H43 H 1.0529 0.6808 0.4191 0.031 Uiso 1 1 calc R . .
C44 C 0.9543(3) 0.65953(11) 0.49777(19) 0.0214(7) Uani 1 1 d . . .
C45 C 0.9468(3) 0.70095(11) 0.5400(2) 0.0280(8) Uani 1 1 d . . .
H45A H 0.9177 0.6959 0.5906 0.042 Uiso 1 1 calc R . .
H45B H 0.9035 0.7206 0.5105 0.042 Uiso 1 1 calc R . .
H45C H 1.0142 0.7134 0.5467 0.042 Uiso 1 1 calc R . .
C46 C 0.8376(4) 0.54762(13) 0.4964(2) 0.0407(11) Uani 1 1 d . . .
H46A H 0.7664 0.5547 0.4870 0.061 Uiso 1 1 calc R . .
H46B H 0.8487 0.5407 0.5509 0.061 Uiso 1 1 calc R . .
H46C H 0.8558 0.5229 0.4649 0.061 Uiso 1 1 calc R . .
C47 C 0.5067(3) 0.62258(10) 0.64942(19) 0.0180(7) Uani 1 1 d . . .
C48 C 0.5032(3) 0.62208(10) 0.56801(19) 0.0192(7) Uani 1 1 d . . .
C49 C 0.4185(3) 0.60591(11) 0.5289(2) 0.0245(8) Uani 1 1 d . . .
H49 H 0.4181 0.6054 0.4742 0.029 Uiso 1 1 calc R . .
C50 C 0.3354(3) 0.59058(11) 0.5665(2) 0.0262(8) Uani 1 1 d . . .
C51 C 0.3410(3) 0.58887(11) 0.6468(2) 0.0241(8) Uani 1 1 d . . .
H51 H 0.2859 0.5774 0.6739 0.029 Uiso 1 1 calc R . .
C52 C 0.4256(3) 0.60366(10) 0.68837(19) 0.0188(7) Uani 1 1 d . . .
C53 C 0.5896(3) 0.63697(12) 0.5193(2) 0.0272(8) Uani 1 1 d . . .
H53A H 0.6481 0.6435 0.5527 0.041 Uiso 1 1 calc R . .
H53B H 0.5693 0.6626 0.4907 0.041 Uiso 1 1 calc R . .
H53C H 0.6075 0.6144 0.4831 0.041 Uiso 1 1 calc R . .
C54 C 0.2437(3) 0.57541(15) 0.5220(2) 0.0406(11) Uani 1 1 d . . .
H54A H 0.2524 0.5811 0.4671 0.061 Uiso 1 1 calc R . .
H54B H 0.1840 0.5906 0.5398 0.061 Uiso 1 1 calc R . .
H54C H 0.2349 0.5447 0.5300 0.061 Uiso 1 1 calc R . .
C55 C 0.4277(3) 0.59747(11) 0.7743(2) 0.0216(7) Uani 1 1 d . . .
55A H 0.3585 0.5969 0.7929 0.032 Uiso 1 1 calc R . .
H55A H 0.4646 0.6211 0.7988 0.032 Uiso 1 1 calc R . .
H55B H 0.4612 0.5704 0.7870 0.032 Uiso 1 1 calc R . .
C56 C 0.4700(3) 0.70188(10) 0.76517(18) 0.0165(7) Uani 1 1 d . . .
C57 C 0.3764(3) 0.69589(10) 0.72820(19) 0.0183(7) Uani 1 1 d . . .
H57 H 0.3733 0.6914 0.6742 0.022 Uiso 1 1 calc R . .
C58 C 0.2882(3) 0.69647(11) 0.7692(2) 0.0239(7) Uani 1 1 d . . .
H58 H 0.2250 0.6930 0.7431 0.029 Uiso 1 1 calc R . .
C59 C 0.2919(3) 0.70209(12) 0.8484(2) 0.0290(8) Uani 1 1 d . . .
H59 H 0.2317 0.7013 0.8770 0.035 Uiso 1 1 calc R . .
C60 C 0.3842(3) 0.70885(12) 0.8855(2) 0.0284(8) Uani 1 1 d . . .
H60 H 0.3870 0.7133 0.9396 0.034 Uiso 1 1 calc R . .
C61 C 0.4716(3) 0.70909(11) 0.8445(2) 0.0212(7) Uani 1 1 d . . .
H61 H 0.5341 0.7143 0.8706 0.025 Uiso 1 1 calc R . .
C62 C 0.5831(3) 0.72580(10) 0.63033(18) 0.0175(7) Uani 1 1 d . . .
C63 C 0.6688(3) 0.72658(11) 0.58574(19) 0.0198(7) Uani 1 1 d . . .
H63 H 0.7270 0.7111 0.6023 0.024 Uiso 1 1 calc R . .
C64 C 0.6710(3) 0.74943(11) 0.5176(2) 0.0223(7) Uani 1 1 d . . .
H64 H 0.7302 0.7497 0.4878 0.027 Uiso 1 1 calc R . .
C65 C 0.5850(3) 0.77208(11) 0.4929(2) 0.0239(8) Uani 1 1 d . . .
H65 H 0.5854 0.7875 0.4459 0.029 Uiso 1 1 calc R . .
C66 C 0.5005(3) 0.77187(11) 0.5369(2) 0.0252(8) Uani 1 1 d . . .
H66 H 0.4423 0.7873 0.5202 0.030 Uiso 1 1 calc R . .
C67 C 0.4991(3) 0.74940(10) 0.6054(2) 0.0208(7) Uani 1 1 d . . .
H67 H 0.4405 0.7500 0.6359 0.025 Uiso 1 1 calc R . .
C68 C 0.8588(3) 0.76383(10) 0.77597(19) 0.0165(7) Uani 1 1 d . . .
C69 C 0.9412(3) 0.76244(10) 0.8274(2) 0.0200(7) Uani 1 1 d . . .
H69 H 0.9322 0.7531 0.8788 0.024 Uiso 1 1 calc R . .
C70 C 1.0357(3) 0.77466(11) 0.8037(2) 0.0250(8) Uani 1 1 d . . .
H70 H 1.0911 0.7743 0.8392 0.030 Uiso 1 1 calc R . .
C71 C 1.0505(3) 0.78752(11) 0.7282(2) 0.0249(8) Uani 1 1 d . . .
H71 H 1.1157 0.7957 0.7120 0.030 Uiso 1 1 calc R . .
C72 C 0.9693(3) 0.78835(11) 0.6769(2) 0.0229(7) Uani 1 1 d . . .
H72 H 0.9789 0.7968 0.6251 0.028 Uiso 1 1 calc R . .
C73 C 0.8739(3) 0.77686(10) 0.7008(2) 0.0198(7) Uani 1 1 d . . .
H73 H 0.8184 0.7779 0.6653 0.024 Uiso 1 1 calc R . .
C74 C 0.7336(3) 0.75364(10) 0.90970(18) 0.0169(7) Uani 1 1 d . . .
C75 C 0.7606(3) 0.79229(11) 0.94470(19) 0.0204(7) Uani 1 1 d . . .
H75 H 0.7830 0.8154 0.9141 0.024 Uiso 1 1 calc R . .
C76 C 0.7549(3) 0.79711(11) 1.0239(2) 0.0246(8) Uani 1 1 d . . .
H76 H 0.7750 0.8232 1.0476 0.030 Uiso 1 1 calc R . .
C77 C 0.7197(3) 0.76374(12) 1.0679(2) 0.0244(8) Uani 1 1 d . . .
H77 H 0.7137 0.7672 1.1219 0.029 Uiso 1 1 calc R . .
C78 C 0.6932(3) 0.72527(11) 1.03376(19) 0.0218(7) Uani 1 1 d . . .
H78 H 0.6700 0.7023 1.0644 0.026 Uiso 1 1 calc R . .
C79 C 0.7006(3) 0.72028(10) 0.95477(19) 0.0188(7) Uani 1 1 d . . .
H79 H 0.6829 0.6938 0.9315 0.023 Uiso 1 1 calc R . .
C80 C 0.8499(4) 0.68534(17) 0.2759(3) 0.0468(11) Uani 1 1 d . . .
H80A H 0.8402 0.7165 0.2694 0.056 Uiso 1 1 calc R . .
H80B H 0.9206 0.6805 0.2932 0.056 Uiso 1 1 calc R . .
C81 C 0.6774(5) 0.85374(15) 0.5983(3) 0.0579(14) Uani 1 1 d . . .
H81A H 0.6312 0.8447 0.5559 0.070 Uiso 1 1 calc R A 1
H81B H 0.6841 0.8296 0.6349 0.070 Uiso 1 1 calc R A 1
N2 N 0.9018(2) 0.54869(9) 0.78213(17) 0.0227(6) Uani 1 1 d . . .
N1 N 0.8406(2) 0.67207(8) 0.83176(16) 0.0169(6) Uani 1 1 d . . .
N5 N 0.8418(2) 0.62341(9) 0.58408(17) 0.0207(6) Uani 1 1 d . . .
N3 N 0.6316(2) 0.51392(9) 0.67890(16) 0.0214(6) Uani 1 1 d . . .
N6 N 0.5894(2) 0.64101(8) 0.69148(15) 0.0159(6) Uani 1 1 d . . .
N4 N 0.6331(2) 0.57717(9) 0.89392(17) 0.0223(6) Uani 1 1 d . . .
P1 P 0.73046(6) 0.75027(2) 0.80442(5) 0.01452(17) Uani 1 1 d . . .
P2 P 0.58735(6) 0.69133(2) 0.71548(4) 0.01382(17) Uani 1 1 d . . .
S1 S 0.63668(6) 0.79574(2) 0.76772(5) 0.01849(17) Uani 1 1 d . . .
Ru1 Ru 0.718208(19) 0.604309(7) 0.733916(13) 0.01423(8) Uani 1 1 d . . .
Cl1 Cl 0.76801(8) 0.66656(4) 0.34729(7) 0.0493(3) Uani 1 1 d . . .
Cl2 Cl 0.82920(12) 0.66011(5) 0.18742(8) 0.0682(4) Uani 1 1 d . . .
Cl3 Cl 0.62487(18) 0.89666(5) 0.64496(7) 0.0467(7) Uani 0.859(6) 1 d P B 1
Cl4 Cl 0.79743(13) 0.86487(5) 0.55995(12) 0.0583(7) Uani 0.866(6) 1 d P B 1
Cl3A Cl 0.5547(11) 0.8827(3) 0.6561(5) 0.051(4) Uani 0.141(6) 1 d P B 2
Cl4A Cl 0.7564(10) 0.8879(6) 0.5947(7) 0.079(6) Uani 0.134(6) 1 d P B 2

loop_
_atom_site_aniso_label
_atom_site_aniso_U_11
_atom_site_aniso_U_22
_atom_site_aniso_U_33
_atom_site_aniso_U_23
_atom_site_aniso_U_13
_atom_site_aniso_U_12
C1 0.0117(16) 0.0183(15) 0.0125(15) -0.0003(12) -0.0048(13) -0.0005(12)
C2 0.0173(17) 0.0168(14) 0.0101(15) -0.0011(12) 0.0002(13) -0.0002(12)
C3 0.0182(18) 0.0152(14) 0.0234(18) -0.0027(13) -0.0106(15) -0.0001(13)
C4 0.0203(18) 0.0181(15) 0.0229(18) -0.0021(13) -0.0065(15) -0.0009(13)
C5 0.0182(19) 0.0265(17) 0.035(2) -0.0021(15) -0.0044(16) 0.0014(14)
C6 0.0201(19) 0.0269(18) 0.039(2) -0.0012(16) -0.0128(17) 0.0036(15)
C7 0.029(2) 0.0247(17) 0.0238(19) 0.0007(14) -0.0151(17) 0.0001(15)
C8 0.027(2) 0.0194(15) 0.0190(17) -0.0022(13) -0.0093(16) -0.0004(14)
C9 0.0233(19) 0.0261(17) 0.0211(18) -0.0013(14) -0.0013(15) 0.0012(14)
C10 0.035(2) 0.0250(17) 0.0182(18) 0.0015(14) -0.0056(16) 0.0000(15)
C11 0.030(2) 0.0183(15) 0.0115(16) -0.0029(12) 0.0003(15) -0.0075(15)
C12 0.019(2) 0.0217(17) 0.047(2) -0.0040(16) -0.0107(18) 0.0024(14)
C13 0.026(2) 0.033(2) 0.060(3) -0.018(2) -0.007(2) -0.0007(17)
C14 0.024(3) 0.051(3) 0.104(5) -0.031(3) 0.000(3) 0.005(2)
C15 0.040(3) 0.038(3) 0.112(5) -0.006(3) -0.029(3) 0.016(2)
C16 0.046(3) 0.032(2) 0.089(4) 0.010(2) -0.031(3) 0.006(2)
C17 0.032(2) 0.0260(19) 0.059(3) 0.0037(19) -0.026(2) -0.0016(17)
C18 0.038(3) 0.058(3) 0.048(3) -0.014(2) 0.009(2) 0.000(2)
C19 0.045(3) 0.040(2) 0.044(3) 0.018(2) -0.019(2) -0.010(2)
C20 0.0163(17) 0.0224(17) 0.0169(16) 0.0021(13) -0.0027(14) 0.0038(13)
C21 0.027(2) 0.0170(15) 0.0158(16) -0.0022(12) -0.0025(15) -0.0015(13)
C22 0.032(2) 0.0238(17) 0.0176(17) -0.0031(13) -0.0040(16) 0.0015(15)
C23 0.038(2) 0.0198(16) 0.0250(19) -0.0030(14) -0.0063(17) 0.0038(16)
C24 0.049(3) 0.0185(16) 0.0208(19) -0.0004(14) -0.0013(18) -0.0013(16)
C25 0.036(2) 0.0284(18) 0.026(2) -0.0043(15) 0.0062(18) -0.0077(16)
C26 0.029(2) 0.0261(17) 0.0255(19) -0.0033(15) 0.0015(17) -0.0003(15)
C27 0.030(2) 0.0249(18) 0.047(2) -0.0090(17) -0.0071(19) 0.0028(16)
C28 0.029(2) 0.033(2) 0.056(3) -0.012(2) -0.003(2) 0.0027(17)
C29 0.0200(18) 0.0175(15) 0.0177(18) 0.0000(13) -0.0039(15) 0.0006(13)
C30 0.030(2) 0.035(2) 0.0198(19) 0.0087(15) -0.0058(16) -0.0087(16)
C31 0.038(2) 0.0298(19) 0.029(2) 0.0059(16) 0.0005(19) -0.0042(17)
C32 0.037(2) 0.033(2) 0.035(2) 0.0064(17) -0.0048(19) -0.0035(17)
C33 0.045(3) 0.046(2) 0.025(2) 0.0065(18) -0.001(2) -0.013(2)
C34 0.045(3) 0.052(3) 0.022(2) 0.0038(18) -0.0039(19) -0.015(2)
C35 0.031(2) 0.040(2) 0.026(2) 0.0018(17) 0.0019(17) -0.0066(17)
C36 0.044(3) 0.036(2) 0.035(2) 0.0006(18) -0.001(2) 0.0022(19)
C37 0.055(3) 0.040(2) 0.041(3) -0.003(2) 0.012(2) -0.006(2)
C38 0.0220(18) 0.0173(15) 0.0173(18) -0.0019(13) -0.0040(16) 0.0025(13)
C39 0.0207(19) 0.0260(17) 0.0168(17) 0.0014(13) -0.0008(15) 0.0014(14)
C40 0.037(2) 0.0289(18) 0.024(2) 0.0018(15) 0.0025(18) -0.0011(16)
C41 0.053(3) 0.035(2) 0.030(2) -0.0057(17) 0.016(2) 0.0042(19)
C42 0.039(2) 0.042(2) 0.029(2) 0.0021(18) 0.0171(19) 0.0044(19)
C43 0.022(2) 0.0319(18) 0.0232(19) 0.0069(15) 0.0015(16) 0.0010(15)
C44 0.0204(18) 0.0275(17) 0.0161(17) 0.0048(14) -0.0057(15) 0.0026(14)
C45 0.032(2) 0.0267(18) 0.0247(19) 0.0029(15) 0.0020(17) -0.0005(16)
C46 0.059(3) 0.029(2) 0.033(2) -0.0038(17) 0.003(2) -0.011(2)
C47 0.0206(18) 0.0168(14) 0.0166(17) -0.0003(12) -0.0034(14) 0.0010(13)
C48 0.0219(18) 0.0197(15) 0.0156(17) -0.0030(13) -0.0056(15) -0.0008(13)
C49 0.028(2) 0.0279(17) 0.0170(17) -0.0045(14) -0.0054(16) -0.0029(15)
C50 0.030(2) 0.0235(17) 0.0245(19) -0.0015(14) -0.0100(17) -0.0043(15)
C51 0.025(2) 0.0206(16) 0.0264(19) 0.0008(14) -0.0040(16) -0.0048(14)
C52 0.0219(18) 0.0152(14) 0.0190(17) 0.0002(12) -0.0057(15) 0.0019(13)
C53 0.028(2) 0.040(2) 0.0139(17) -0.0048(15) -0.0021(16) -0.0049(16)
C54 0.032(2) 0.059(3) 0.030(2) -0.0002(19) -0.0121(19) -0.019(2)
C55 0.0176(18) 0.0268(17) 0.0203(18) 0.0027(14) -0.0015(15) -0.0027(14)
C56 0.0190(18) 0.0151(14) 0.0154(16) 0.0020(12) -0.0020(14) -0.0006(12)
C57 0.0215(18) 0.0154(14) 0.0180(17) 0.0015(12) -0.0029(15) -0.0005(13)
C58 0.0159(18) 0.0299(18) 0.0258(19) -0.0014(15) -0.0011(15) -0.0006(14)
C59 0.021(2) 0.039(2) 0.028(2) -0.0069(16) 0.0070(17) -0.0034(16)
C60 0.027(2) 0.040(2) 0.0180(18) -0.0063(15) 0.0029(16) -0.0040(17)
C61 0.0194(19) 0.0257(16) 0.0182(17) -0.0020(13) -0.0034(15) -0.0018(14)
C62 0.0203(18) 0.0186(15) 0.0133(16) -0.0012(12) -0.0042(14) -0.0023(13)
C63 0.0174(18) 0.0254(17) 0.0167(17) 0.0017(13) -0.0008(14) 0.0007(13)
C64 0.0205(19) 0.0289(17) 0.0175(17) 0.0052(14) 0.0039(15) -0.0025(14)
C65 0.025(2) 0.0299(18) 0.0168(17) 0.0070(14) -0.0040(15) -0.0028(15)
C66 0.023(2) 0.0283(18) 0.0243(19) 0.0080(15) -0.0046(16) 0.0029(14)
C67 0.0199(19) 0.0232(16) 0.0193(17) 0.0015(13) -0.0025(15) 0.0020(14)
C68 0.0173(17) 0.0136(14) 0.0186(17) -0.0020(12) -0.0023(14) -0.0008(12)
C69 0.0191(18) 0.0223(16) 0.0184(17) 0.0021(13) -0.0024(15) -0.0012(13)
C70 0.0182(19) 0.0262(17) 0.030(2) -0.0011(15) -0.0063(16) -0.0004(14)
C71 0.0206(19) 0.0229(16) 0.031(2) -0.0028(15) 0.0058(16) -0.0051(14)
C72 0.029(2) 0.0231(16) 0.0171(17) -0.0006(13) 0.0007(16) -0.0031(14)
C73 0.0178(18) 0.0217(16) 0.0196(17) 0.0007(13) -0.0048(15) -0.0018(13)
C74 0.0159(17) 0.0209(15) 0.0137(16) -0.0014(12) -0.0041(14) 0.0003(13)
C75 0.0215(19) 0.0230(16) 0.0166(17) 0.0001(13) -0.0033(15) -0.0021(14)
C76 0.026(2) 0.0282(17) 0.0195(18) -0.0062(14) -0.0063(16) 0.0021(15)
C77 0.024(2) 0.0357(19) 0.0136(17) -0.0081(14) -0.0035(15) 0.0027(15)
C78 0.0202(19) 0.0298(18) 0.0152(17) 0.0015(14) -0.0025(15) 0.0003(14)
C79 0.0185(18) 0.0204(15) 0.0172(17) -0.0020(13) -0.0042(14) 0.0016(13)
C80 0.043(3) 0.061(3) 0.035(2) 0.002(2) -0.005(2) -0.005(2)
C81 0.093(4) 0.032(2) 0.049(3) 0.005(2) 0.013(3) 0.004(3)
N2 0.0205(16) 0.0203(14) 0.0270(16) -0.0001(12) -0.0064(13) 0.0031(12)
N1 0.0186(15) 0.0160(12) 0.0159(14) 0.0000(10) -0.0035(12) -0.0001(11)
N5 0.0200(16) 0.0228(14) 0.0193(16) 0.0019(12) -0.0001(14) 0.0007(12)
N3 0.0252(17) 0.0203(15) 0.0186(15) -0.0025(11) -0.0029(13) -0.0005(12)
N6 0.0153(14) 0.0189(13) 0.0134(13) -0.0009(10) -0.0035(11) -0.0006(11)
N4 0.0249(17) 0.0240(14) 0.0177(16) 0.0032(12) -0.0034(13) -0.0027(12)
P1 0.0151(4) 0.0161(4) 0.0123(4) -0.0003(3) -0.0026(3) -0.0009(3)
P2 0.0139(4) 0.0170(4) 0.0104(4) 0.0002(3) -0.0021(3) 0.0000(3)
S1 0.0199(4) 0.0183(4) 0.0171(4) 0.0000(3) -0.0035(3) 0.0025(3)
Ru1 0.01594(14) 0.01518(12) 0.01147(13) -0.00013(9) -0.00202(9) -0.00017(9)
Cl1 0.0307(6) 0.0771(8) 0.0399(6) 0.0156(5) -0.0039(5) 0.0067(5)
Cl2 0.0800(10) 0.0792(9) 0.0458(7) -0.0179(7) 0.0052(7) -0.0097(8)
Cl3 0.0700(16) 0.0393(8) 0.0301(7) -0.0055(5) -0.0140(7) 0.0216(9)
Cl4 0.0529(10) 0.0455(9) 0.0771(14) 0.0142(8) 0.0126(9) -0.0007(7)
Cl3A 0.059(9) 0.045(5) 0.050(5) 0.003(4) -0.013(5) 0.008(5)
Cl4A 0.057(8) 0.129(13) 0.051(7) -0.009(7) -0.001(6) -0.024(8)

loop_
_atom_type_symbol
_atom_type_description
_atom_type_scat_dispersion_real
_atom_type_scat_dispersion_imag
_atom_type_scat_source
C C 0.0181 0.0091 'International Tables Vol C Tables 4.2.6.8 and 6.1.1.4'
H H 0.0000 0.0000 'International Tables Vol C Tables 4.2.6.8 and 6.1.1.4'
N N 0.0311 0.0180 'International Tables Vol C Tables 4.2.6.8 and 6.1.1.4'
P P 0.2955 0.4335 'International Tables Vol C Tables 4.2.6.8 and 6.1.1.4'
S S 0.3331 0.5567 'International Tables Vol C Tables 4.2.6.8 and 6.1.1.4'
Ru Ru 0.0552 3.2960 'International Tables Vol C Tables 4.2.6.8 and 6.1.1.4'
Cl Cl 0.3639 0.7018 'International Tables Vol C Tables 4.2.6.8 and 6.1.1.4'

loop_
_geom_angle_atom_site_label_1
_geom_angle_atom_site_label_2
_geom_angle_atom_site_label_3
_geom_angle
C2 C1 P2 119.9(2)
C2 C1 P1 118.6(2)
P2 C1 P1 121.22(18)
N1 C2 C1 115.2(3)
N1 C2 Ru1 130.3(2)
C1 C2 Ru1 114.4(2)
N1 C3 C4 120.2(3)
N1 C3 C8 120.2(3)
C4 C3 C8 119.2(3)
C5 C4 C3 119.6(3)
C5 C4 C9 119.6(3)
C3 C4 C9 120.8(3)
C6 C5 C4 121.2(4)
C6 C5 H5 119.4
C4 C5 H5 119.4
C7 C6 C5 118.9(3)
C7 C6 H6 120.5
C5 C6 H6 120.5
C6 C7 C8 121.8(3)
C6 C7 H7 119.1
C8 C7 H7 119.1
C7 C8 C3 119.2(3)
C7 C8 C10 119.3(3)
C3 C8 C10 121.5(3)
C4 C9 H9A 109.5
C4 C9 H9B 109.5
H9A C9 H9B 109.5
C4 C9 H9C 109.5
H9A C9 H9C 109.5
H9B C9 H9C 109.5
C8 C10 H10A 109.5
C8 C10 H10B 109.5
H10A C10 H10B 109.5
C8 C10 H10C 109.5
H10A C10 H10C 109.5
H10B C10 H10C 109.5
N2 C11 Ru1 172.8(3)
C13 C12 N2 117.3(4)
C13 C12 C17 124.8(4)
N2 C12 C17 117.8(4)
C12 C13 C14 115.7(5)
C12 C13 C18 121.5(4)
C14 C13 C18 122.9(5)
C15 C14 C13 120.8(5)
C15 C14 H14 119.6
C13 C14 H14 119.6
C16 C15 C14 121.6(5)
C16 C15 H15 119.2
C14 C15 H15 119.2
C15 C16 C17 121.3(5)
C15 C16 H16 119.4
C17 C16 H16 119.4
C16 C17 C12 115.9(5)
C16 C17 C19 122.8(4)
C12 C17 C19 121.3(4)
C13 C18 H18A 109.5
C13 C18 H18B 109.5
H18A C18 H18B 109.5
C13 C18 H18C 109.5
H18A C18 H18C 109.5
H18B C18 H18C 109.5
C17 C19 H19A 109.5
C17 C19 H19B 109.5
H19A C19 H19B 109.5
C17 C19 H19C 109.5
H19A C19 H19C 109.5
H19B C19 H19C 109.5
N3 C20 Ru1 168.8(3)
C26 C21 C22 123.5(3)
C26 C21 N3 119.2(3)
C22 C21 N3 117.2(3)
C23 C22 C21 117.5(4)
C23 C22 C27 121.5(3)
C21 C22 C27 121.1(3)
C22 C23 C24 120.5(4)
C22 C23 H23 119.7
C24 C23 H23 119.7
C25 C24 C23 120.1(3)
C25 C24 H24 119.9
C23 C24 H24 119.9
C24 C25 C26 121.9(4)
C24 C25 H25 119.1
C26 C25 H25 119.1
C21 C26 C25 116.4(3)
C21 C26 C28 121.2(3)
C25 C26 C28 122.4(4)
C22 C27 H27A 109.5
C22 C27 H27B 109.5
H27A C27 H27B 109.5
C22 C27 H27C 109.5
H27A C27 H27C 109.5
H27B C27 H27C 109.5
C26 C28 H28A 109.5
C26 C28 H28B 109.5
H28A C28 H28B 109.5
C26 C28 H28C 109.5
H28A C28 H28C 109.5
H28B C28 H28C 109.5
N4 C29 Ru1 171.5(3)
C35 C30 N4 119.5(3)
C35 C30 C31 123.4(4)
N4 C30 C31 117.1(3)
C32 C31 C30 117.1(4)
C32 C31 C36 121.7(4)
C30 C31 C36 121.1(3)
C33 C32 C31 120.0(4)
C33 C32 H32 120.0
C31 C32 H32 120.0
C34 C33 C32 121.9(4)
C34 C33 H33 119.0
C32 C33 H33 119.0
C33 C34 C35 120.3(4)
C33 C34 H34 119.9
C35 C34 H34 119.9
C30 C35 C34 117.2(4)
C30 C35 C37 121.2(4)
C34 C35 C37 121.6(4)
C31 C36 H36A 109.5
C31 C36 H36B 109.5
H36A C36 H36B 109.5
C31 C36 H36C 109.5
H36A C36 H36C 109.5
H36B C36 H36C 109.5
C35 C37 H37A 109.5
C35 C37 H37B 109.5
H37A C37 H37B 109.5
C35 C37 H37C 109.5
H37A C37 H37C 109.5
H37B C37 H37C 109.5
N5 C38 Ru1 174.5(3)
C40 C39 N5 118.0(3)
C40 C39 C44 122.8(3)
N5 C39 C44 119.3(3)
C41 C40 C39 117.8(4)
C41 C40 C46 121.2(4)
C39 C40 C46 120.9(4)
C40 C41 C42 120.3(4)
C40 C41 H41 119.8
C42 C41 H41 119.8
C43 C42 C41 120.6(4)
C43 C42 H42 119.7
C41 C42 H42 119.7
C42 C43 C44 121.4(4)
C42 C43 H43 119.3
C44 C43 H43 119.3
C43 C44 C39 117.1(3)
C43 C44 C45 119.7(3)
C39 C44 C45 123.2(3)
C44 C45 H45A 109.5
C44 C45 H45B 109.5
H45A C45 H45B 109.5
C44 C45 H45C 109.5
H45A C45 H45C 109.5
H45B C45 H45C 109.5
C40 C46 H46A 109.5
C40 C46 H46B 109.5
H46A C46 H46B 109.5
C40 C46 H46C 109.5
H46A C46 H46C 109.5
H46B C46 H46C 109.5
C52 C47 C48 117.8(3)
C52 C47 N6 120.6(3)
C48 C47 N6 121.7(3)
C49 C48 C47 120.0(3)
C49 C48 C53 116.8(3)
C47 C48 C53 123.2(3)
C50 C49 C48 122.6(3)
C50 C49 H49 118.7
C48 C49 H49 118.7
C49 C50 C51 117.4(3)
C49 C50 C54 120.7(3)
C51 C50 C54 121.8(4)
C50 C51 C52 121.9(4)
C50 C51 H51 119.1
C52 C51 H51 119.1
C51 C52 C47 120.0(3)
C51 C52 C55 117.8(3)
C47 C52 C55 122.1(3)
C48 C53 H53A 109.5
C48 C53 H53B 109.5
H53A C53 H53B 109.5
C48 C53 H53C 109.5
H53A C53 H53C 109.5
H53B C53 H53C 109.5
C50 C54 H54A 109.5
C50 C54 H54B 109.5
H54A C54 H54B 109.5
C50 C54 H54C 109.5
H54A C54 H54C 109.5
H54B C54 H54C 109.5
C52 C55 55A 109.5
C52 C55 H55A 109.5
55A C55 H55A 109.5
C52 C55 H55B 109.5
55A C55 H55B 109.5
H55A C55 H55B 109.5
C61 C56 C57 118.0(3)
C61 C56 P2 120.1(3)
C57 C56 P2 121.0(3)
C58 C57 C56 120.9(3)
C58 C57 H57 119.5
C56 C57 H57 119.5
C57 C58 C59 120.0(3)
C57 C58 H58 120.0
C59 C58 H58 120.0
C60 C59 C58 119.5(4)
C60 C59 H59 120.2
C58 C59 H59 120.2
C61 C60 C59 120.4(3)
C61 C60 H60 119.8
C59 C60 H60 119.8
C60 C61 C56 121.1(3)
C60 C61 H61 119.5
C56 C61 H61 119.5
C63 C62 C67 118.3(3)
C63 C62 P2 116.7(2)
C67 C62 P2 124.9(3)
C64 C63 C62 121.3(3)
C64 C63 H63 119.4
C62 C63 H63 119.4
C63 C64 C65 119.4(3)
C63 C64 H64 120.3
C65 C64 H64 120.3
C66 C65 C64 119.8(3)
C66 C65 H65 120.1
C64 C65 H65 120.1
C65 C66 C67 120.6(3)
C65 C66 H66 119.7
C67 C66 H66 119.7
C66 C67 C62 120.7(3)
C66 C67 H67 119.7
C62 C67 H67 119.7
C73 C68 C69 119.1(3)
C73 C68 P1 118.4(3)
C69 C68 P1 122.5(3)
C70 C69 C68 120.1(3)
C70 C69 H69 120.0
C68 C69 H69 120.0
C69 C70 C71 120.7(3)
C69 C70 H70 119.7
C71 C70 H70 119.7
C72 C71 C70 119.3(3)
C72 C71 H71 120.4
C70 C71 H71 120.4
C71 C72 C73 120.3(3)
C71 C72 H72 119.8
C73 C72 H72 119.8
C68 C73 C72 120.5(3)
C68 C73 H73 119.7
C72 C73 H73 119.7
C79 C74 C75 119.3(3)
C79 C74 P1 121.5(2)
C75 C74 P1 119.0(3)
C76 C75 C74 120.4(3)
C76 C75 H75 119.8
C74 C75 H75 119.8
C77 C76 C75 119.5(3)
C77 C76 H76 120.2
C75 C76 H76 120.2
C76 C77 C78 120.4(3)
C76 C77 H77 119.8
C78 C77 H77 119.8
C77 C78 C79 120.0(3)
C77 C78 H78 120.0
C79 C78 H78 120.0
C74 C79 C78 120.4(3)
C74 C79 H79 119.8
C78 C79 H79 119.8
Cl2 C80 Cl1 112.4(3)
Cl2 C80 H80A 109.1
Cl1 C80 H80A 109.1
Cl2 C80 H80B 109.1
Cl1 C80 H80B 109.1
H80A C80 H80B 107.9
Cl4A C81 Cl3 75.7(7)
Cl4A C81 Cl4 37.9(7)
Cl3 C81 Cl4 113.5(3)
Cl4A C81 Cl3A 104.9(8)
Cl3 C81 Cl3A 29.2(3)
Cl4 C81 Cl3A 142.5(4)
Cl4A C81 H81A 126.6
Cl3 C81 H81A 108.9
Cl4 C81 H81A 108.9
Cl3A C81 H81A 90.3
Cl4A C81 H81B 121.2
Cl3 C81 H81B 108.9
Cl4 C81 H81B 108.9
Cl3A C81 H81B 94.6
H81A C81 H81B 107.7
C11 N2 C12 173.1(4)
C2 N1 C3 128.9(3)
C38 N5 C39 170.7(3)
C20 N3 C21 165.5(3)
C47 N6 P2 120.3(2)
C47 N6 Ru1 123.3(2)
P2 N6 Ru1 116.19(14)
C29 N4 C30 162.4(4)
C1 P1 C68 111.34(15)
C1 P1 C74 112.06(15)
C68 P1 C74 104.77(15)
C1 P1 S1 112.95(11)
C68 P1 S1 109.02(11)
C74 P1 S1 106.25(11)
N6 P2 C1 105.11(14)
N6 P2 C56 108.36(15)
C1 P2 C56 114.26(15)
N6 P2 C62 111.27(14)
C1 P2 C62 112.57(15)
C56 P2 C62 105.31(15)
C11 Ru1 C29 87.13(14)
C11 Ru1 C38 87.16(14)
C29 Ru1 C38 173.85(14)
C11 Ru1 C20 87.13(13)
C29 Ru1 C20 87.94(13)
C38 Ru1 C20 94.06(13)
C11 Ru1 C2 96.25(13)
C29 Ru1 C2 86.67(13)
C38 Ru1 C2 91.67(13)
C20 Ru1 C2 173.49(13)
C11 Ru1 N6 177.33(12)
C29 Ru1 N6 95.50(12)
C38 Ru1 N6 90.22(12)
C20 Ru1 N6 92.50(11)
C2 Ru1 N6 84.38(11)

loop_
_geom_bond_atom_site_label_1
_geom_bond_atom_site_label_2
_geom_bond_distance
C1 C2 1.458(4)
C1 P2 1.734(3)
C1 P1 1.761(3)
C2 N1 1.297(4)
C2 Ru1 2.148(3)
C3 N1 1.402(4)
C3 C4 1.408(5)
C3 C8 1.408(5)
C4 C5 1.396(5)
C4 C9 1.501(5)
C5 C6 1.387(5)
C5 H5 0.9500
C6 C7 1.380(6)
C6 H6 0.9500
C7 C8 1.396(5)
C7 H7 0.9500
C8 C10 1.503(5)
C9 H9A 0.9800
C9 H9B 0.9800
C9 H9C 0.9800
C10 H10A 0.9800
C10 H10B 0.9800
C10 H10C 0.9800
C11 N2 1.168(5)
C11 Ru1 1.932(4)
C12 C13 1.392(6)
C12 N2 1.393(5)
C12 C17 1.402(6)
C13 C14 1.411(6)
C13 C18 1.489(7)
C14 C15 1.370(9)
C14 H14 0.9500
C15 C16 1.365(8)
C15 H15 0.9500
C16 C17 1.394(6)
C16 H16 0.9500
C17 C19 1.487(7)
C18 H18A 0.9800
C18 H18B 0.9800
C18 H18C 0.9800
C19 H19A 0.9800
C19 H19B 0.9800
C19 H19C 0.9800
C20 N3 1.165(4)
C20 Ru1 2.042(3)
C21 C26 1.394(5)
C21 C22 1.401(5)
C21 N3 1.408(4)
C22 C23 1.390(5)
C22 C27 1.500(5)
C23 C24 1.395(6)
C23 H23 0.9500
C24 C25 1.377(6)
C24 H24 0.9500
C25 C26 1.397(5)
C25 H25 0.9500
C26 C28 1.501(5)
C27 H27A 0.9800
C27 H27B 0.9800
C27 H27C 0.9800
C28 H28A 0.9800
C28 H28B 0.9800
C28 H28C 0.9800
C29 N4 1.158(5)
C29 Ru1 1.991(4)
C30 C35 1.366(6)
C30 N4 1.403(4)
C30 C31 1.416(6)
C31 C32 1.389(5)
C31 C36 1.513(6)
C32 C33 1.379(6)
C32 H32 0.9500
C33 C34 1.360(6)
C33 H33 0.9500
C34 C35 1.412(6)
C34 H34 0.9500
C35 C37 1.494(6)
C36 H36A 0.9800
C36 H36B 0.9800
C36 H36C 0.9800
C37 H37A 0.9800
C37 H37B 0.9800
C37 H37C 0.9800
C38 N5 1.164(5)
C38 Ru1 2.004(4)
C39 C40 1.391(5)
C39 N5 1.396(5)
C39 C44 1.407(5)
C40 C41 1.389(6)
C40 C46 1.504(5)
C41 C42 1.391(6)
C41 H41 0.9500
C42 C43 1.376(6)
C42 H42 0.9500
C43 C44 1.382(5)
C43 H43 0.9500
C44 C45 1.495(5)
C45 H45A 0.9800
C45 H45B 0.9800
C45 H45C 0.9800
C46 H46A 0.9800
C46 H46B 0.9800
C46 H46C 0.9800
C47 C52 1.413(5)
C47 C48 1.415(5)
C47 N6 1.427(4)
C48 C49 1.395(5)
C48 C53 1.513(5)
C49 C50 1.380(5)
C49 H49 0.9500
C50 C51 1.397(5)
C50 C54 1.505(5)
C51 C52 1.400(5)
C51 H51 0.9500
C52 C55 1.505(5)
C53 H53A 0.9800
C53 H53B 0.9800
C53 H53C 0.9800
C54 H54A 0.9800
C54 H54B 0.9800
C54 H54C 0.9800
C55 55A 0.9800
C55 H55A 0.9800
C55 H55B 0.9800
C56 C61 1.398(5)
C56 C57 1.398(5)
C56 P2 1.826(4)
C57 C58 1.383(5)
C57 H57 0.9500
C58 C59 1.388(5)
C58 H58 0.9500
C59 C60 1.387(5)
C59 H59 0.9500
C60 C61 1.373(5)
C60 H60 0.9500
C61 H61 0.9500
C62 C63 1.389(5)
C62 C67 1.397(5)
C62 P2 1.832(3)
C63 C64 1.385(5)
C63 H63 0.9500
C64 C65 1.402(5)
C64 H64 0.9500
C65 C66 1.370(5)
C65 H65 0.9500
C66 C67 1.384(5)
C66 H66 0.9500
C67 H67 0.9500
C68 C73 1.388(5)
C68 C69 1.397(5)
C68 P1 1.833(4)
C69 C70 1.382(5)
C69 H69 0.9500
C70 C71 1.391(5)
C70 H70 0.9500
C71 C72 1.383(5)
C71 H71 0.9500
C72 C73 1.388(5)
C72 H72 0.9500
C73 H73 0.9500
C74 C79 1.382(5)
C74 C75 1.397(5)
C74 P1 1.833(3)
C75 C76 1.389(5)
C75 H75 0.9500
C76 C77 1.382(5)
C76 H76 0.9500
C77 C78 1.385(5)
C77 H77 0.9500
C78 C79 1.387(5)
C78 H78 0.9500
C79 H79 0.9500
C80 Cl2 1.745(5)
C80 Cl1 1.767(5)
C80 H80A 0.9900
C80 H80B 0.9900
C81 Cl4A 1.498(14)
C81 Cl3 1.724(5)
C81 Cl4 1.773(6)
C81 Cl3A 2.132(13)
C81 H81A 0.9900
C81 H81B 0.9900
N6 P2 1.630(3)
N6 Ru1 2.174(3)
P1 S1 1.9865(11)

loop_
_geom_torsion_atom_site_label_1
_geom_torsion_atom_site_label_2
_geom_torsion_atom_site_label_3
_geom_torsion_atom_site_label_4
_geom_torsion
P2 C1 C2 N1 -177.3(2)
P1 C1 C2 N1 8.3(4)
P2 C1 C2 Ru1 0.0(3)
P1 C1 C2 Ru1 -174.37(16)
N1 C3 C4 C5 174.5(3)
C8 C3 C4 C5 1.8(5)
N1 C3 C4 C9 -5.4(5)
C8 C3 C4 C9 -178.0(3)
C3 C4 C5 C6 -1.8(5)
C9 C4 C5 C6 178.1(3)
C4 C5 C6 C7 0.5(5)
C5 C6 C7 C8 0.7(5)
C6 C7 C8 C3 -0.6(5)
C6 C7 C8 C10 178.9(3)
N1 C3 C8 C7 -173.3(3)
C4 C3 C8 C7 -0.7(5)
N1 C3 C8 C10 7.2(5)
C4 C3 C8 C10 179.8(3)
N2 C12 C13 C14 -179.6(4)
C17 C12 C13 C14 -1.0(6)
N2 C12 C13 C18 -0.4(6)
C17 C12 C13 C18 178.2(4)
C12 C13 C14 C15 1.2(6)
C18 C13 C14 C15 -178.0(4)
C13 C14 C15 C16 -1.6(8)
C14 C15 C16 C17 1.8(8)
C15 C16 C17 C12 -1.4(7)
C15 C16 C17 C19 178.3(4)
C13 C12 C17 C16 1.1(6)
N2 C12 C17 C16 179.7(4)
C13 C12 C17 C19 -178.6(4)
N2 C12 C17 C19 0.0(5)
C26 C21 C22 C23 -2.0(5)
N3 C21 C22 C23 175.0(3)
C26 C21 C22 C27 178.5(4)
N3 C21 C22 C27 -4.5(5)
C21 C22 C23 C24 0.0(5)
C27 C22 C23 C24 179.5(4)
C22 C23 C24 C25 1.3(6)
C23 C24 C25 C26 -0.8(6)
C22 C21 C26 C25 2.5(5)
N3 C21 C26 C25 -174.5(3)
C22 C21 C26 C28 -178.5(4)
N3 C21 C26 C28 4.6(5)
C24 C25 C26 C21 -1.0(6)
C24 C25 C26 C28 180.0(4)
C35 C30 C31 C32 -2.6(6)
N4 C30 C31 C32 174.5(4)
C35 C30 C31 C36 173.9(4)
N4 C30 C31 C36 -9.0(6)
C30 C31 C32 C33 0.3(6)
C36 C31 C32 C33 -176.2(4)
C31 C32 C33 C34 2.2(7)
C32 C33 C34 C35 -2.4(7)
N4 C30 C35 C34 -174.6(4)
C31 C30 C35 C34 2.4(6)
N4 C30 C35 C37 6.8(6)
C31 C30 C35 C37 -176.3(4)
C33 C34 C35 C30 0.1(6)
C33 C34 C35 C37 178.8(4)
N5 C39 C40 C41 -177.9(4)
C44 C39 C40 C41 2.4(6)
N5 C39 C40 C46 3.9(6)
C44 C39 C40 C46 -175.8(4)
C39 C40 C41 C42 -0.8(6)
C46 C40 C41 C42 177.3(4)
C40 C41 C42 C43 -0.2(7)
C41 C42 C43 C44 -0.2(6)
C42 C43 C44 C39 1.6(5)
C42 C43 C44 C45 -176.4(4)
C40 C39 C44 C43 -2.7(5)
N5 C39 C44 C43 177.6(3)
C40 C39 C44 C45 175.2(3)
N5 C39 C44 C45 -4.5(5)
C52 C47 C48 C49 4.3(5)
N6 C47 C48 C49 -176.4(3)
C52 C47 C48 C53 -173.4(3)
N6 C47 C48 C53 5.9(5)
C47 C48 C49 C50 1.0(5)
C53 C48 C49 C50 178.8(3)
C48 C49 C50 C51 -4.4(5)
C48 C49 C50 C54 177.0(4)
C49 C50 C51 C52 2.6(5)
C54 C50 C51 C52 -178.9(4)
C50 C51 C52 C47 2.7(5)
C50 C51 C52 C55 -175.6(3)
C48 C47 C52 C51 -6.0(5)
N6 C47 C52 C51 174.7(3)
C48 C47 C52 C55 172.2(3)
N6 C47 C52 C55 -7.1(5)
C61 C56 C57 C58 -0.9(5)
P2 C56 C57 C58 168.4(3)
C56 C57 C58 C59 -1.5(5)
C57 C58 C59 C60 2.6(6)
C58 C59 C60 C61 -1.4(6)
C59 C60 C61 C56 -1.1(6)
C57 C56 C61 C60 2.2(5)
P2 C56 C61 C60 -167.2(3)
C67 C62 C63 C64 -1.2(5)
P2 C62 C63 C64 175.8(3)
C62 C63 C64 C65 -0.2(5)
C63 C64 C65 C66 0.9(5)
C64 C65 C66 C67 -0.1(5)
C65 C66 C67 C62 -1.4(5)
C63 C62 C67 C66 2.0(5)
P2 C62 C67 C66 -174.8(3)
C73 C68 C69 C70 1.2(5)
P1 C68 C69 C70 -177.4(3)
C68 C69 C70 C71 -1.4(5)
C69 C70 C71 C72 0.5(5)
C70 C71 C72 C73 0.6(5)
C69 C68 C73 C72 0.0(5)
P1 C68 C73 C72 178.6(3)
C71 C72 C73 C68 -0.9(5)
C79 C74 C75 C76 0.3(5)
P1 C74 C75 C76 174.1(3)
C74 C75 C76 C77 -1.7(5)
C75 C76 C77 C78 1.9(6)
C76 C77 C78 C79 -0.9(5)
C75 C74 C79 C78 0.8(5)
P1 C74 C79 C78 -172.9(3)
C77 C78 C79 C74 -0.5(5)
Ru1 C11 N2 C12 78(4)
C13 C12 N2 C11 2(3)
C17 C12 N2 C11 -176(100)
C1 C2 N1 C3 -171.3(3)
Ru1 C2 N1 C3 12.0(5)
C4 C3 N1 C2 81.5(4)
C8 C3 N1 C2 -105.9(4)
Ru1 C38 N5 C39 47(5)
C40 C39 N5 C38 16(2)
C44 C39 N5 C38 -164.7(19)
Ru1 C20 N3 C21 -19(3)
C26 C21 N3 C20 131.9(14)
C22 C21 N3 C20 -45.3(16)
C52 C47 N6 P2 -90.7(3)
C48 C47 N6 P2 90.1(4)
C52 C47 N6 Ru1 84.9(3)
C48 C47 N6 Ru1 -94.3(3)
Ru1 C29 N4 C30 -16(3)
C35 C30 N4 C29 149.4(10)
C31 C30 N4 C29 -27.7(13)
C2 C1 P1 C68 49.6(3)
P2 C1 P1 C68 -124.7(2)
C2 C1 P1 C74 -67.3(3)
P2 C1 P1 C74 118.4(2)
C2 C1 P1 S1 172.7(2)
P2 C1 P1 S1 -1.6(2)
C73 C68 P1 C1 78.2(3)
C69 C68 P1 C1 -103.3(3)
C73 C68 P1 C74 -160.5(3)
C69 C68 P1 C74 18.1(3)
C73 C68 P1 S1 -47.1(3)
C69 C68 P1 S1 131.5(2)
C79 C74 P1 C1 -6.6(3)
C75 C74 P1 C1 179.7(3)
C79 C74 P1 C68 -127.5(3)
C75 C74 P1 C68 58.8(3)
C79 C74 P1 S1 117.2(3)
C75 C74 P1 S1 -56.5(3)
C47 N6 P2 C1 175.2(2)
Ru1 N6 P2 C1 -0.7(2)
C47 N6 P2 C56 52.6(3)
Ru1 N6 P2 C56 -123.27(16)
C47 N6 P2 C62 -62.7(3)
Ru1 N6 P2 C62 121.40(16)
C2 C1 P2 N6 0.5(3)
P1 C1 P2 N6 174.69(19)
C2 C1 P2 C56 119.1(3)
P1 C1 P2 C56 -66.7(2)
C2 C1 P2 C62 -120.8(3)
P1 C1 P2 C62 53.4(3)
C61 C56 P2 N6 107.8(3)
C57 C56 P2 N6 -61.3(3)
C61 C56 P2 C1 -9.0(3)
C57 C56 P2 C1 -178.1(2)
C61 C56 P2 C62 -133.0(3)
C57 C56 P2 C62 57.8(3)
C63 C62 P2 N6 -68.3(3)
C67 C62 P2 N6 108.5(3)
C63 C62 P2 C1 49.4(3)
C67 C62 P2 C1 -133.8(3)
C63 C62 P2 C56 174.5(2)
C67 C62 P2 C56 -8.7(3)
N2 C11 Ru1 C29 99(2)
N2 C11 Ru1 C38 -83(2)
N2 C11 Ru1 C20 11(2)
N2 C11 Ru1 C2 -175(2)
N2 C11 Ru1 N6 -71(4)
N4 C29 Ru1 C11 -13(2)
N4 C29 Ru1 C38 -35(3)
N4 C29 Ru1 C20 74(2)
N4 C29 Ru1 C2 -109(2)
N4 C29 Ru1 N6 167(2)
N5 C38 Ru1 C11 13(3)
N5 C38 Ru1 C29 35(4)
N5 C38 Ru1 C20 -74(3)
N5 C38 Ru1 C2 109(3)
N5 C38 Ru1 N6 -167(3)
N3 C20 Ru1 C11 49.4(16)
N3 C20 Ru1 C29 -37.8(16)
N3 C20 Ru1 C38 136.4(16)
N3 C20 Ru1 C2 -72(2)
N3 C20 Ru1 N6 -133.2(16)
N1 C2 Ru1 C11 -6.2(3)
C1 C2 Ru1 C11 177.0(2)
N1 C2 Ru1 C29 80.6(3)
C1 C2 Ru1 C29 -96.2(2)
N1 C2 Ru1 C38 -93.5(3)
C1 C2 Ru1 C38 89.7(2)
N1 C2 Ru1 C20 114.8(10)
C1 C2 Ru1 C20 -62.0(11)
N1 C2 Ru1 N6 176.4(3)
C1 C2 Ru1 N6 -0.3(2)
C47 N6 Ru1 C11 81(2)
P2 N6 Ru1 C11 -103(2)
C47 N6 Ru1 C29 -89.0(3)
P2 N6 Ru1 C29 86.73(17)
C47 N6 Ru1 C38 93.2(3)
P2 N6 Ru1 C38 -91.02(17)
C47 N6 Ru1 C20 -0.9(3)
P2 N6 Ru1 C20 174.90(17)
C47 N6 Ru1 C2 -175.1(3)
P2 N6 Ru1 C2 0.64(17)
